data_1551486
loop_
_publ_author_name
'Lorenzo Meazza'
'Jonathan A. Foster'
'Katharina Fucke'
'Pierangelo Metrangolo'
'Giuseppe Resnati'
'Jonathan W. Steed'

_publ_section_title
;
 Halogen-bonding-triggered supramolecular gel formation
;
_journal_name_full 'Nature Chemistry'
_journal_page_first 42
_journal_page_last 47
_journal_paper_doi 10.1038/nchem.1496
_journal_volume 5
_journal_year 2013
_chemical_formula_moiety '2(C3 F2 I), C24 H28 N6 O2, 2(H2 O)'
_chemical_formula_sum 'C30 H32 F4 I2 N6 O4'
_chemical_formula_weight 870.42
_space_group_crystal_system triclinic
_space_group_IT_number 2
_space_group_name_Hall '-P 1'
_space_group_name_H-M_alt 'P -1'
_atom_sites_solution_hydrogens geom
_atom_sites_solution_primary direct
_atom_sites_solution_secondary difmap
_cell_angle_alpha 88.140(8)
_cell_angle_beta 83.243(11)
_cell_angle_gamma 78.306(10)
_cell_formula_units_Z 2
_cell_length_a 6.3339(10)
_cell_length_b 15.5864(14)
_cell_length_c 17.6362(17)
_cell_measurement_reflns_used 1545
_cell_measurement_temperature 120
_cell_measurement_theta_max 28.9639
_cell_measurement_theta_min 2.6637
_cell_volume 1693.0(4)
_computing_cell_refinement
;
CrysAlisPro, Agilent Technologies,
Version 1.171.35.15 (release 03-08-2011 CrysAlis171 .NET)
(compiled Aug  3 2011,13:03:54)
;
_computing_data_collection
;
CrysAlisPro, Agilent Technologies,
Version 1.171.35.15 (release 03-08-2011 CrysAlis171 .NET)
(compiled Aug  3 2011,13:03:54)
;
_computing_data_reduction
;
CrysAlisPro, Agilent Technologies,
Version 1.171.35.15 (release 03-08-2011 CrysAlis171 .NET)
(compiled Aug  3 2011,13:03:54)
;
_computing_molecular_graphics
;
O. V. Dolomanov, L. J. Bourhis, R. J. Gildea, J. A. K. Howard and H. Puschmann,
OLEX2: a complete structure solution, refinement and analysis program.
J. Appl. Cryst. (2009). 42, 339-341.
;
_computing_publication_material
;
O. V. Dolomanov, L. J. Bourhis, R. J. Gildea, J. A. K. Howard and H. Puschmann,
OLEX2: a complete structure solution, refinement and analysis program.
J. Appl. Cryst. (2009). 42, 339-341.
;
_computing_structure_refinement
;
SHELXL, G.M. Sheldrick, Acta Cryst.
(2008). A64, 112-122
;
_computing_structure_solution
;
SHELXS, G.M. Sheldrick, Acta Cryst.
(2008). A64, 112-122
;
_diffrn_ambient_temperature 120
_diffrn_detector_area_resol_mean 16.1511
_diffrn_measured_fraction_theta_full 0.000
_diffrn_measured_fraction_theta_max 0.728
_diffrn_measurement_details
;
#__ type_ start__ end____ width___ exp.time_
  1 omega  -88.00    6.00   1.0000   30.0000
omega____ theta____ kappa____ phi______ frames
    -      -17.9366  -38.0000 -180.0000 94

#__ type_ start__ end____ width___ exp.time_
  2 omega  -87.00    0.00   1.0000   30.0000
omega____ theta____ kappa____ phi______ frames
    -      -17.9366  -38.0000  -90.0000 87

#__ type_ start__ end____ width___ exp.time_
  3 omega    7.00   59.00   1.0000   30.0000
omega____ theta____ kappa____ phi______ frames
    -       18.5616 -100.0000   60.0000 52

#__ type_ start__ end____ width___ exp.time_
  4 omega  -48.00   43.00   1.0000   30.0000
omega____ theta____ kappa____ phi______ frames
    -      -17.9366   77.0000 -120.0000 91
;
_diffrn_measurement_device_type 'Xcalibur, Sapphire3, Gemini ultra'
_diffrn_measurement_method '\w scans'
_diffrn_orient_matrix_UB_11 -0.1089638000
_diffrn_orient_matrix_UB_12 -0.0050672000
_diffrn_orient_matrix_UB_13 0.0089331000
_diffrn_orient_matrix_UB_21 -0.0082124000
_diffrn_orient_matrix_UB_22 -0.0046218000
_diffrn_orient_matrix_UB_23 -0.0393683000
_diffrn_orient_matrix_UB_31 0.0361559000
_diffrn_orient_matrix_UB_32 -0.0459634000
_diffrn_orient_matrix_UB_33 0.0033367000
_diffrn_radiation_monochromator graphite
_diffrn_radiation_type 'Mo K\a'
_diffrn_radiation_wavelength 0.7107
_diffrn_reflns_av_R_equivalents 0.0863
_diffrn_reflns_av_unetI/netI 0.1555
_diffrn_reflns_limit_h_max 8
_diffrn_reflns_limit_h_min -7
_diffrn_reflns_limit_k_max 20
_diffrn_reflns_limit_k_min -20
_diffrn_reflns_limit_l_max 22
_diffrn_reflns_limit_l_min -23
_diffrn_reflns_number 10953
_diffrn_reflns_theta_full 1.00
_diffrn_reflns_theta_max 29.03
_diffrn_reflns_theta_min 2.67
_diffrn_source 'Enhance (Mo) X-ray Source'
_diffrn_source_current n/a
_diffrn_source_voltage n/a
_exptl_absorpt_coefficient_mu 1.923
_exptl_absorpt_correction_T_max 0.981
_exptl_absorpt_correction_T_min 0.859
_exptl_absorpt_correction_type analytical
_exptl_absorpt_process_details
;
CrysAlisPro, Agilent Technologies,
Version 1.171.35.15 (release 03-08-2011 CrysAlis171 .NET)
(compiled Aug  3 2011,13:03:54)
Analytical numeric absorption correction using a multifaceted crystal
			model based on expressions derived by R.C. Clark & J.S. Reid.
(Clark, R. C. & Reid, J. S. (1995). Acta Cryst. A51, 887-897)
;
_exptl_crystal_colour 'clear light colourless'
_exptl_crystal_colour_lustre clear
_exptl_crystal_colour_modifier light
_exptl_crystal_colour_primary colourless
_exptl_crystal_density_diffrn 1.707
_exptl_crystal_density_method 'not measured'
_exptl_crystal_description plate
_exptl_crystal_F_000 856
_exptl_crystal_size_max 0.6703
_exptl_crystal_size_mid 0.0905
_exptl_crystal_size_min 0.0459
_refine_diff_density_max 1.270
_refine_diff_density_min -0.967
_refine_diff_density_rms 0.155
_refine_ls_extinction_method none
_refine_ls_goodness_of_fit_ref 1.027
_refine_ls_hydrogen_treatment mixed
_refine_ls_matrix_type full
_refine_ls_number_parameters 435
_refine_ls_number_reflns 6580
_refine_ls_number_restraints 14
_refine_ls_restrained_S_all 1.423
_refine_ls_R_factor_all 0.1319
_refine_ls_R_factor_gt 0.0689
_refine_ls_shift/su_max 0.005
_refine_ls_shift/su_mean 0.001
_refine_ls_structure_factor_coef Fsqd
_refine_ls_weighting_details 'calc w=1/[\s^2^(Fo^2^)+(0.0256P)^2^+0.0000P] where P=(Fo^2^+2Fc^2^)/3'
_refine_ls_weighting_scheme calc
_refine_ls_wR_factor_gt 0.1146
_refine_ls_wR_factor_ref 0.1529
_reflns_number_gt 3716
_reflns_number_total 6580
_reflns_threshold_expression >2sigma(I)
_cod_data_source_file nchem.1496-s2.cif
_cod_data_source_block ld_28
_cod_original_cell_volume 1693.0(3)
_cod_database_code 1551486
_chemical_oxdiff_formula 'C10 H10 N4 O2 F4 I2'
_reflns_odcompleteness_completeness 86.50
_reflns_odcompleteness_iscentric 1
_reflns_odcompleteness_theta 26.32

loop_
_space_group_symop_id
_space_group_symop_operation_xyz
1 'x, y, z'
2 '-x, -y, -z'

loop_
_atom_site_label
_atom_site_type_symbol
_atom_site_fract_x
_atom_site_fract_y
_atom_site_fract_z
_atom_site_U_iso_or_equiv
_atom_site_adp_type
_atom_site_occupancy
_atom_site_symmetry_multiplicity
_atom_site_calc_flag
_atom_site_refinement_flags
_atom_site_disorder_assembly
_atom_site_disorder_group
I1S I 0.71131(15) 0.66406(5) 0.88884(5) 0.0344(3) Uani 1 1 d . . .
I2S I 0.21270(17) 0.40156(6) 0.32593(5) 0.0488(3) Uani 1 1 d . . .
O2 O 0.0985(13) 0.0168(5) 0.6006(5) 0.031(2) Uani 1 1 d . . .
O1 O -0.1221(14) 0.1519(5) 0.8085(5) 0.033(2) Uani 1 1 d . . .
N3 N 0.1409(16) 0.2285(7) 0.8257(6) 0.028(3) Uani 1 1 d . . .
H3 H 0.262(19) 0.217(8) 0.831(7) 0.033 Uiso 1 1 d . . .
N5 N 0.3805(15) -0.0219(6) 0.6733(5) 0.025(2) Uani 1 1 d . . .
H5 H 0.4846 -0.0010 0.6907 0.030 Uiso 1 1 calc R . .
N4 N 0.3820(16) 0.0878(5) 0.5845(5) 0.027(2) Uani 1 1 d . . .
H4 H 0.5186 0.0835 0.5922 0.033 Uiso 1 1 calc R . .
C19 C 0.275(2) 0.0273(7) 0.6175(7) 0.026(3) Uani 1 1 d . . .
C16 C 0.2852(19) 0.1606(7) 0.5365(6) 0.024(3) Uani 1 1 d . . .
C20 C 0.341(2) -0.1017(8) 0.7056(7) 0.030(3) Uani 1 1 d . . .
N2 N 0.1767(17) 0.0877(6) 0.8677(6) 0.034(3) Uani 1 1 d . . .
H2 H 0.3035 0.0968 0.8775 0.040 Uiso 1 1 calc R . .
C6 C 0.054(2) 0.1552(8) 0.8314(6) 0.030(3) Uani 1 1 d U . .
N6 N 0.4628(18) -0.2222(7) 0.7870(6) 0.038(3) Uani 1 1 d . . .
C17 C 0.473(2) 0.2045(7) 0.5051(7) 0.037(3) Uani 1 1 d . . .
H17A H 0.5766 0.1643 0.4706 0.056 Uiso 1 1 calc R . .
H17B H 0.5453 0.2195 0.5475 0.056 Uiso 1 1 calc R . .
H17C H 0.4162 0.2580 0.4771 0.056 Uiso 1 1 calc R . .
C7 C 0.045(2) 0.3108(8) 0.7912(7) 0.028(3) Uani 1 1 d . . .
C14 C 0.116(2) 0.2269(7) 0.5860(7) 0.026(3) Uani 1 1 d . . .
N1 N 0.2527(18) -0.1238(7) 0.9652(6) 0.037(3) Uani 1 1 d . . .
C13 C -0.065(2) 0.2774(7) 0.5576(7) 0.029(3) Uani 1 1 d . . .
H13 H -0.0870 0.2713 0.5058 0.035 Uiso 1 1 calc R . .
C24 C 0.481(2) -0.1459(7) 0.7541(7) 0.032(3) Uani 1 1 d . . .
H24 H 0.5977 -0.1202 0.7646 0.038 Uiso 1 1 calc R . .
C3 C -0.043(2) -0.0261(8) 0.8727(7) 0.036(3) Uani 1 1 d . . .
H3A H -0.1429 0.0062 0.8411 0.043 Uiso 1 1 calc R . .
C4 C 0.131(2) 0.0070(8) 0.8916(6) 0.028(3) Uani 1 1 d . . .
C15 C 0.1405(19) 0.2385(7) 0.6618(7) 0.023(3) Uani 1 1 d . . .
H15 H 0.2636 0.2046 0.6821 0.028 Uiso 1 1 calc R . .
C18 C 0.194(2) 0.1266(7) 0.4685(7) 0.033(3) Uani 1 1 d . . .
H18A H 0.0653 0.1029 0.4871 0.049 Uiso 1 1 calc R . .
H18B H 0.3045 0.0805 0.4424 0.049 Uiso 1 1 calc R . .
H18C H 0.1541 0.1750 0.4326 0.049 Uiso 1 1 calc R . .
C1 C 0.084(3) -0.1540(9) 0.9471(8) 0.049(4) Uani 1 1 d . . .
H1 H 0.0663 -0.2100 0.9665 0.059 Uiso 1 1 calc R . .
C21 C 0.170(2) -0.1396(7) 0.6884(7) 0.030(3) Uani 1 1 d . . .
H21 H 0.0700 -0.1119 0.6546 0.036 Uiso 1 1 calc R . .
C10 C -0.0036(19) 0.2965(7) 0.7090(6) 0.024(3) Uani 1 1 d . . .
C11 C -0.184(2) 0.3473(7) 0.6792(7) 0.028(3) Uani 1 1 d . . .
H11 H -0.2853 0.3889 0.7103 0.034 Uiso 1 1 calc R . .
C5 C 0.269(2) -0.0435(8) 0.9378(7) 0.035(3) Uani 1 1 d . . .
H5A H 0.3853 -0.0196 0.9517 0.042 Uiso 1 1 calc R . .
C9 C 0.217(2) 0.3677(8) 0.7862(7) 0.035(3) Uani 1 1 d . . .
H9A H 0.3493 0.3376 0.7558 0.052 Uiso 1 1 calc R . .
H9B H 0.2502 0.3779 0.8377 0.052 Uiso 1 1 calc R . .
H9C H 0.1622 0.4240 0.7619 0.052 Uiso 1 1 calc R . .
C22 C 0.153(2) -0.2195(8) 0.7229(7) 0.034(3) Uani 1 1 d . . .
H22 H 0.0391 -0.2475 0.7133 0.041 Uiso 1 1 calc R . .
C2 C -0.066(2) -0.1097(8) 0.9022(8) 0.047(4) Uani 1 1 d . . .
H2A H -0.1840 -0.1346 0.8911 0.057 Uiso 1 1 calc R . .
C8 C -0.157(2) 0.3564(8) 0.8436(7) 0.043(4) Uani 1 1 d . . .
H8A H -0.1174 0.3611 0.8952 0.064 Uiso 1 1 calc R . .
H8B H -0.2707 0.3220 0.8454 0.064 Uiso 1 1 calc R . .
H8C H -0.2102 0.4151 0.8234 0.064 Uiso 1 1 calc R . .
C23 C 0.301(2) -0.2582(9) 0.7709(8) 0.045(4) Uani 1 1 d . . .
H23 H 0.2864 -0.3132 0.7936 0.054 Uiso 1 1 calc R . .
F2S F 1.2109(11) 0.5614(4) 0.8733(4) 0.0373(18) Uani 1 1 d . . .
F4S F 0.4246(12) 0.4192(4) 0.4784(4) 0.044(2) Uani 1 1 d . . .
F3S F -0.2597(12) 0.5071(5) 0.3868(4) 0.044(2) Uani 1 1 d . . .
C2S C 0.882(2) 0.5673(7) 0.9559(7) 0.025(3) Uani 1 1 d . . .
C1S C 0.781(2) 0.5338(8) 1.0205(7) 0.033(3) Uani 1 1 d . . .
C3S C 1.100(2) 0.5323(8) 0.9366(7) 0.032(3) Uani 1 1 d . . .
C4S C -0.130(2) 0.5037(9) 0.4430(7) 0.034(3) Uani 1 1 d . . .
C5S C 0.079(2) 0.4602(7) 0.4305(7) 0.029(3) Uani 1 1 d . . .
C6S C 0.211(2) 0.4584(8) 0.4881(7) 0.033(3) Uani 1 1 d . . .
F1S F 0.5722(12) 0.5640(4) 1.0433(4) 0.0358(18) Uani 1 1 d . . .
C12 C -0.214(2) 0.3359(8) 0.6031(7) 0.030(3) Uani 1 1 d . . .
H12 H -0.3375 0.3691 0.5827 0.036 Uiso 1 1 calc R . .
O1W O 0.5103(14) 0.1696(6) 0.9109(5) 0.041(2) Uani 1 1 d D . .
H1WA H 0.576(15) 0.164(8) 0.958(3) 0.062 Uiso 1 1 d D . .
H1WB H 0.631(10) 0.167(8) 0.872(4) 0.062 Uiso 1 1 d D . .
O2W O 0.2789(15) 0.9309(6) 0.3096(5) 0.038(2) Uani 1 1 d D . .
H2WA H 0.252(17) 0.878(4) 0.290(7) 0.057 Uiso 1 1 d D . .
H2WB H 0.147(12) 0.954(8) 0.341(7) 0.10(7) Uiso 1 1 d D . .

loop_
_atom_site_aniso_label
_atom_site_aniso_U_11
_atom_site_aniso_U_22
_atom_site_aniso_U_33
_atom_site_aniso_U_23
_atom_site_aniso_U_13
_atom_site_aniso_U_12
I1S 0.0481(6) 0.0289(5) 0.0259(5) 0.0018(3) -0.0036(4) -0.0073(4)
I2S 0.0700(8) 0.0453(6) 0.0330(6) -0.0142(4) 0.0106(5) -0.0235(5)
O2 0.030(5) 0.033(5) 0.034(5) 0.011(4) -0.016(4) -0.007(4)
O1 0.042(6) 0.038(5) 0.025(5) 0.003(4) -0.011(4) -0.018(4)
N3 0.021(6) 0.029(6) 0.029(6) -0.001(5) 0.007(5) -0.003(5)
N5 0.021(6) 0.032(6) 0.022(5) -0.006(4) -0.006(4) -0.004(5)
N4 0.036(6) 0.019(5) 0.027(6) 0.006(4) -0.004(5) -0.008(5)
C19 0.022(7) 0.027(7) 0.021(6) -0.009(5) -0.001(5) 0.011(6)
C16 0.031(7) 0.023(6) 0.020(6) 0.003(5) -0.009(6) -0.009(6)
C20 0.039(8) 0.033(7) 0.022(7) 0.008(5) -0.006(6) -0.016(6)
N2 0.041(7) 0.030(6) 0.036(6) 0.005(5) -0.016(5) -0.013(5)
C6 0.042(8) 0.038(7) 0.010(5) -0.009(5) 0.001(5) -0.006(6)
N6 0.044(7) 0.036(6) 0.030(6) 0.007(5) 0.003(6) 0.001(6)
C17 0.065(10) 0.019(6) 0.032(8) -0.005(5) -0.004(7) -0.016(7)
C7 0.026(7) 0.030(7) 0.027(7) -0.008(6) -0.004(6) -0.003(6)
C14 0.027(7) 0.028(7) 0.024(7) -0.004(5) -0.003(6) -0.006(6)
N1 0.043(7) 0.037(7) 0.027(6) -0.005(5) -0.003(6) 0.002(6)
C13 0.048(9) 0.017(6) 0.023(6) -0.005(5) -0.016(6) -0.001(6)
C24 0.046(9) 0.024(7) 0.026(7) 0.003(5) -0.004(6) -0.009(6)
C3 0.044(9) 0.038(8) 0.027(7) -0.001(6) -0.022(7) -0.003(7)
C4 0.033(7) 0.040(8) 0.010(6) -0.008(5) 0.003(5) -0.006(6)
C15 0.021(7) 0.013(6) 0.034(7) -0.002(5) -0.004(6) 0.004(5)
C18 0.044(9) 0.026(7) 0.027(7) 0.000(5) -0.010(6) -0.003(6)
C1 0.075(12) 0.040(8) 0.032(8) -0.003(6) -0.019(8) -0.004(8)
C21 0.037(8) 0.019(6) 0.033(7) -0.006(5) -0.009(6) -0.002(6)
C10 0.027(7) 0.021(6) 0.019(6) 0.003(5) -0.004(6) 0.004(6)
C11 0.028(7) 0.015(6) 0.040(8) -0.001(5) 0.005(6) -0.007(5)
C5 0.042(9) 0.033(7) 0.031(7) 0.001(6) -0.004(7) -0.009(7)
C9 0.034(8) 0.042(8) 0.026(7) 0.000(6) 0.003(6) -0.007(7)
C22 0.032(8) 0.032(7) 0.039(8) -0.007(6) -0.001(7) -0.011(6)
C2 0.062(11) 0.036(8) 0.046(9) -0.009(7) -0.019(8) -0.005(8)
C8 0.047(9) 0.051(9) 0.029(8) 0.001(7) -0.005(7) -0.005(7)
C23 0.049(10) 0.044(9) 0.043(9) 0.005(7) -0.003(8) -0.014(8)
F2S 0.039(5) 0.046(4) 0.027(4) 0.008(3) -0.001(4) -0.010(4)
F4S 0.041(5) 0.035(4) 0.053(5) -0.001(4) -0.010(4) -0.002(4)
F3S 0.049(5) 0.055(5) 0.030(4) 0.002(4) -0.012(4) -0.014(4)
C2S 0.027(7) 0.027(7) 0.019(6) 0.000(5) -0.001(5) -0.006(6)
C1S 0.040(9) 0.022(7) 0.034(8) -0.010(6) 0.001(7) 0.002(6)
C3S 0.050(9) 0.031(7) 0.018(6) 0.003(5) 0.007(6) -0.019(7)
C4S 0.028(8) 0.054(9) 0.023(7) 0.015(6) 0.001(6) -0.015(7)
C5S 0.051(9) 0.016(6) 0.022(6) -0.002(5) -0.006(6) -0.009(6)
C6S 0.034(8) 0.029(7) 0.033(8) 0.000(6) -0.012(7) 0.004(6)
F1S 0.036(5) 0.035(4) 0.036(4) -0.001(3) 0.003(4) -0.010(4)
C12 0.032(8) 0.033(7) 0.022(7) -0.002(6) -0.009(6) 0.002(6)
O1W 0.034(5) 0.064(6) 0.027(5) 0.013(5) -0.005(4) -0.015(5)
O2W 0.035(6) 0.045(6) 0.041(6) -0.013(5) -0.004(5) -0.022(5)

loop_
_atom_type_symbol
_atom_type_description
_atom_type_scat_dispersion_real
_atom_type_scat_dispersion_imag
_atom_type_scat_source
C C 0.0033 0.0016 'International Tables Vol C Tables 4.2.6.8 and 6.1.1.4'
H H 0.0000 0.0000 'International Tables Vol C Tables 4.2.6.8 and 6.1.1.4'
F F 0.0171 0.0103 'International Tables Vol C Tables 4.2.6.8 and 6.1.1.4'
I I -0.4742 1.8119 'International Tables Vol C Tables 4.2.6.8 and 6.1.1.4'
N N 0.0061 0.0033 'International Tables Vol C Tables 4.2.6.8 and 6.1.1.4'
O O 0.0106 0.0060 'International Tables Vol C Tables 4.2.6.8 and 6.1.1.4'

loop_
_exptl_crystal_face_index_h
_exptl_crystal_face_index_k
_exptl_crystal_face_index_l
_exptl_crystal_face_perp_dist
_exptl_oxdiff_crystal_face_indexfrac_h
_exptl_oxdiff_crystal_face_indexfrac_k
_exptl_oxdiff_crystal_face_indexfrac_l
_exptl_oxdiff_crystal_face_x
_exptl_oxdiff_crystal_face_y
_exptl_oxdiff_crystal_face_z
-4 0 -23 0.1228 -3.9909 0.4979 -23.0129 0.2268 0.9365 -0.2440
4 0 23 0.1228 3.9909 -0.4979 23.0129 -0.2268 -0.9365 0.2440
0 21 6 0.0363 -0.0013 20.9873 5.9857 -0.0527 -0.3326 -0.9447
0 -21 -6 0.0363 0.0013 -20.9873 -5.9857 0.0527 0.3326 0.9447
0 -2 -25 0.0229 0.0084 -1.5233 -24.9856 -0.2164 0.9906 -0.0131
0 2 25 0.0229 -0.0084 1.5233 24.9856 0.2164 -0.9906 0.0131

loop_
_geom_angle_atom_site_label_1
_geom_angle_atom_site_label_2
_geom_angle_atom_site_label_3
_geom_angle
_geom_angle_site_symmetry_1
_geom_angle_site_symmetry_3
C6 N3 C7 124.9(11) . .
C19 N5 C20 127.4(10) . .
C19 N4 C16 124.2(10) . .
O2 C19 N5 122.5(11) . .
O2 C19 N4 123.8(10) . .
N4 C19 N5 113.6(10) . .
N4 C16 C17 105.2(10) . .
N4 C16 C14 109.7(9) . .
N4 C16 C18 111.2(9) . .
C17 C16 C14 108.8(10) . .
C17 C16 C18 108.3(10) . .
C14 C16 C18 113.4(10) . .
C24 C20 N5 118.3(11) . .
C24 C20 C21 118.6(10) . .
C21 C20 N5 123.1(10) . .
C6 N2 C4 129.5(11) . .
O1 C6 N3 123.2(11) . .
O1 C6 N2 124.3(12) . .
N3 C6 N2 112.5(11) . .
C24 N6 C23 117.5(12) . .
N3 C7 C10 110.9(9) . .
N3 C7 C9 105.8(10) . .
N3 C7 C8 109.8(10) . .
C9 C7 C10 107.9(10) . .
C9 C7 C8 108.7(10) . .
C8 C7 C10 113.4(10) . .
C13 C14 C16 122.4(10) . .
C15 C14 C16 120.3(10) . .
C15 C14 C13 117.3(11) . .
C1 N1 C5 115.7(11) . .
C12 C13 C14 121.0(11) . .
N6 C24 C20 124.1(12) . .
C4 C3 C2 117.8(11) . .
C3 C4 N2 124.9(11) . .
C5 C4 N2 117.3(11) . .
C5 C4 C3 117.8(11) . .
C10 C15 C14 123.4(10) . .
N1 C1 C2 124.3(13) . .
C22 C21 C20 116.8(11) . .
C15 C10 C7 120.2(10) . .
C15 C10 C11 118.5(11) . .
C11 C10 C7 121.0(10) . .
C12 C11 C10 119.0(11) . .
N1 C5 C4 125.6(12) . .
C23 C22 C21 120.2(12) . .
C1 C2 C3 118.8(13) . .
N6 C23 C22 122.8(12) . .
C1S C2S I1S 121.6(9) . .
C1S C2S C3S 116.8(10) . .
C3S C2S I1S 121.6(9) . .
C2S C1S C3S 120.1(12) . 2_767
F1S C1S C2S 120.7(11) . .
F1S C1S C3S 119.2(12) . 2_767
F2S C3S C2S 120.5(10) . .
F2S C3S C1S 116.4(12) . 2_767
C2S C3S C1S 123.1(11) . 2_767
F3S C4S C5S 118.9(12) . .
F3S C4S C6S 120.1(12) . 2_566
C5S C4S C6S 120.9(12) . 2_566
C4S C5S I2S 122.6(9) . .
C4S C5S C6S 118.4(12) . .
C6S C5S I2S 118.9(10) . .
F4S C6S C4S 117.8(11) . 2_566
F4S C6S C5S 121.6(12) . .
C4S C6S C5S 120.6(12) 2_566 .
C13 C12 C11 120.7(11) . .

loop_
_geom_bond_atom_site_label_1
_geom_bond_atom_site_label_2
_geom_bond_distance
_geom_bond_site_symmetry_2
I1S C2S 2.089(11) .
I2S C5S 2.093(12) .
O2 C19 1.235(13) .
O1 C6 1.238(14) .
N3 C6 1.363(16) .
N3 C7 1.451(14) .
N5 C19 1.377(13) .
N5 C20 1.409(13) .
N4 C19 1.348(14) .
N4 C16 1.468(12) .
C16 C17 1.528(16) .
C16 C14 1.540(16) .
C16 C18 1.543(15) .
C20 C24 1.372(15) .
C20 C21 1.401(17) .
N2 C6 1.365(14) .
N2 C4 1.389(14) .
N6 C24 1.326(14) .
N6 C23 1.328(17) .
C7 C10 1.548(15) .
C7 C9 1.535(16) .
C7 C8 1.544(16) .
C14 C13 1.390(14) .
C14 C15 1.387(15) .
N1 C1 1.324(17) .
N1 C5 1.346(14) .
C13 C12 1.371(16) .
C3 C4 1.385(16) .
C3 C2 1.416(17) .
C4 C5 1.375(15) .
C15 C10 1.370(15) .
C1 C2 1.376(17) .
C21 C22 1.386(15) .
C10 C11 1.399(14) .
C11 C12 1.399(16) .
C22 C23 1.371(17) .
F2S C3S 1.363(13) .
F4S C6S 1.359(13) .
F3S C4S 1.354(13) .
C2S C1S 1.378(16) .
C2S C3S 1.386(17) .
C1S C3S 1.402(16) 2_767
C1S F1S 1.332(14) .
C3S C1S 1.402(16) 2_767
C4S C5S 1.354(16) .
C4S C6S 1.365(17) 2_566
C5S C6S 1.389(16) .
C6S C4S 1.365(17) 2_566
